data_2023425
loop_
_publ_author_name
'Bogdan, Tatiana V.'
'Ivakin, Yurii D.'
'Chernyshev, Vladimir V.'
'Mashchenko, Nikolay V.'
'Koklin, Aleksey E.'
'Tararushkin, Evgeny V.'
'Fedoseev, Timofei V.'
'Skiba, Mariia A.'
'Bogdan, Viktor I.'

_publ_section_title
;
 A new crystal phase of calcium stannate CaSn2O4(OH)2 and its
 physico-chemical properties
;
_journal_issue 2
_journal_name_full 'Acta Crystallographica Section B Structural Science, Crystal Engineering and Materials'
_journal_paper_doi 10.1107/S2052520625000745
_journal_volume 81
_journal_year 2025
_chemical_absolute_configuration unk
_chemical_formula_sum 'Ca H2 O6 Sn2'
_chemical_formula_weight 375.48
_space_group_IT_number 41
_space_group_name_Hall 'A 2 -2ab'
_space_group_name_H-M_alt 'A e a 2'
_symmetry_cell_setting orthorhombic
_symmetry_space_group_name_Hall 'A 2 -2ab'
_symmetry_space_group_name_H-M 'A e a 2'
_audit_creation_method 'MRIA,  SHELXL'
_cell_angle_alpha 90.00
_cell_angle_beta 90.00
_cell_angle_gamma 90.00
_cell_formula_units_Z 4
_cell_length_a 5.8502(6)
_cell_length_b 15.1396(15)
_cell_length_c 5.4376(5)
_cell_measurement_reflns_used 232
_cell_measurement_temperature 295(2)
_cell_measurement_theta_max 64.81
_cell_measurement_theta_min 5.85
_cell_volume 481.61(8)
_computing_cell_refinement 'MRIA (Zlokazov & Chernyshev, 1992)'
_computing_data_collection '<i>DataCollector</i> (PANalytical, 2010)'
_computing_data_reduction <i>DataCollector</i>
_computing_publication_material 'MRIA, SHELXL97 (Sheldrick, 2008)'
_computing_structure_refinement MRIA
_computing_structure_solution 'simulated annealing (Zhukov et al., 2001)'
_diffrn_ambient_temperature 295(2)
_diffrn_detector_type Xcelerator
_diffrn_measurement_device 'EMPYREAN (PANanalytical)'
_diffrn_radiation_monochromator Ni-filter
_diffrn_radiation_source 'line-focus sealed tube'
_diffrn_radiation_type CuK\a
_diffrn_radiation_wavelength 1.5418
_diffrn_source 'Fine focus X-ray tube'
_diffrn_source_target Cu
_exptl_absorpt_coefficient_mu 91.631
_exptl_crystal_density_diffrn 5.178
_exptl_crystal_density_method 'not measured'
_exptl_crystal_F_000 680
_pd_block_diffractogram_id CaSnO_pattern
_pd_char_colour white
_pd_char_particle_morphology 'no specific habit'
_pd_instr_location
;
 A. N. Frumkin Institute of Physical Chemistry and Electrochemistry RAS,
 Leninsky prospect, 31,
 Moscow 119071, 
 Russian Federation
;
_pd_meas_2theta_range_inc 0.017
_pd_meas_2theta_range_max 130.003
_pd_meas_2theta_range_min 10.000
_pd_meas_number_of_points 7060
_pd_meas_scan_method cont
_pd_prep_pressure 101
_pd_prep_temperature 295(2)
_pd_proc_2theta_range_inc 0.017
_pd_proc_2theta_range_max 130.003
_pd_proc_2theta_range_min 10.000
_pd_proc_info_excluded_regions none
_pd_proc_ls_background_function 'Chebyshev polynomial up to the 5th order'
_pd_proc_ls_pref_orient_corr
;
Texture correction (Ahtee, 1989).
Anisotropic line broadening was taken into account (Popa, 1992).
;
_pd_proc_ls_profile_function 'split-type pseudo-Voigt (Toraya, 1986)'
_pd_proc_ls_prof_R_factor 0.0476
_pd_proc_ls_prof_wR_expected 0.0209
_pd_proc_ls_prof_wR_factor 0.0611
_pd_proc_wavelength 1.5418
_pd_spec_mounting
; 
thin layer on the non-diffracting silicon plate
;
_pd_spec_mount_mode reflection
_pd_spec_shape flat_sheet
_pd_spec_size_axial 15
_pd_spec_size_equat 1
_pd_spec_size_thick 1
_refine_diff_density_max 4.78
_refine_diff_density_min -3.38
_refine_diff_density_rms 1.22
_refine_ls_extinction_method none
_refine_ls_goodness_of_fit_all 2.920
_refine_ls_hydrogen_treatment noref
_refine_ls_matrix_type fullcycle
_refine_ls_number_constraints 0
_refine_ls_number_parameters 77
_refine_ls_number_restraints 0
_refine_ls_R_I_factor 0.078
_refine_ls_shift/su_max .004
_refine_ls_shift/su_mean .001
_refine_ls_structure_factor_coef Inet
_refine_ls_weighting_scheme sigma
_cod_data_source_file tq5022sup1.cif
_cod_data_source_block I
_cod_original_sg_symbol_Hall ' A 2 -2ac'
_cod_original_sg_symbol_H-M 'A b a 2'
_cod_database_code 2023425

loop_
_symmetry_equiv_pos_as_xyz
'x, y, z'
'-x, -y, z'
'-x+1/2, y+1/2, z'
'x+1/2, -y+1/2, z'
'x, y+1/2, z+1/2'
'-x, -y+1/2, z+1/2'
'-x+1/2, y+1, z+1/2'
'x+1/2, -y+1, z+1/2'

loop_
_atom_site_label
_atom_site_type_symbol
_atom_site_fract_x
_atom_site_fract_y
_atom_site_fract_z
_atom_site_U_iso_or_equiv
_atom_site_adp_type
_atom_site_occupancy
_atom_site_symmetry_multiplicity
_atom_site_calc_flag
_atom_site_refinement_flags
_atom_site_disorder_assembly
_atom_site_disorder_group
Ca Ca 0.0000 0.5000 0.5000 0.0171(15) Uiso 1 2 d S . .
Sn Sn 0.60871(12) 0.32691(4) 0.4257(6) 0.0135(9) Uiso 1 1 d . . .
O1 O 0.3383(18) 0.4039(6) 0.3216(16) 0.020(2) Uiso 1 1 d . . .
H1 H 0.2672 0.3600 0.2544 0.030 Uiso 1 1 d . . .
O2 O 0.6756(16) 0.4021(6) 0.7333(15) 0.0157(18) Uiso 1 1 d . . .
O3 O 0.3746(12) 0.2448(6) 0.620(2) 0.015(2) Uiso 1 1 d . . .

loop_
_atom_type_symbol
_atom_type_description
_atom_type_scat_dispersion_real
_atom_type_scat_dispersion_imag
_atom_type_scat_source
Sn Sn 0.0259 5.4591 'International Tables Vol C Tables 4.2.6.8 and 6.1.1.4'
Ca Ca 0.3641 1.2855 'International Tables Vol C Tables 4.2.6.8 and 6.1.1.4'
O O 0.0492 0.0322 'International Tables Vol C Tables 4.2.6.8 and 6.1.1.4'
H H 0.0000 0.0000 'International Tables Vol C Tables 4.2.6.8 and 6.1.1.4'

loop_
_geom_angle_atom_site_label_1
_geom_angle_atom_site_label_2
_geom_angle_atom_site_label_3
_geom_angle
_geom_angle_site_symmetry_1
_geom_angle_site_symmetry_3
_geom_angle_publ_flag
O2 Ca O2 102.4(4) 7_544 8_454 ?
O2 Ca O1 103.7(3) 7_544 7_545 ?
O2 Ca O1 130.7(3) 8_454 7_545 ?
O2 Ca O1 130.7(3) 7_544 8_455 ?
O2 Ca O1 103.7(3) 8_454 8_455 ?
O1 Ca O1 89.6(4) 7_545 8_455 ?
O2 Ca O1 75.5(3) 7_544 . ?
O2 Ca O1 77.9(3) 8_454 . ?
O1 Ca O1 69.4(2) 7_545 . ?
O1 Ca O1 150.9(4) 8_455 . ?
O2 Ca O1 77.9(3) 7_544 2_565 ?
O2 Ca O1 75.5(3) 8_454 2_565 ?
O1 Ca O1 150.9(4) 7_545 2_565 ?
O1 Ca O1 69.4(2) 8_455 2_565 ?
O1 Ca O1 136.9(4) . 2_565 ?
O2 Ca O2 161.9(4) 7_544 2_665 ?
O2 Ca O2 68.51(19) 8_454 2_665 ?
O1 Ca O2 73.9(3) 7_545 2_665 ?
O1 Ca O2 67.4(3) 8_455 2_665 ?
O1 Ca O2 87.1(3) . 2_665 ?
O1 Ca O2 113.2(3) 2_565 2_665 ?
O2 Ca O2 68.51(19) 7_544 1_455 ?
O2 Ca O2 161.9(4) 8_454 1_455 ?
O1 Ca O2 67.4(3) 7_545 1_455 ?
O1 Ca O2 73.9(3) 8_455 1_455 ?
O1 Ca O2 113.2(3) . 1_455 ?
O1 Ca O2 87.1(3) 2_565 1_455 ?
O2 Ca O2 124.4(4) 2_665 1_455 ?
O3 Sn O2 80.9(4) 6_654 7_644 ?
O3 Sn O1 96.8(4) 6_654 . ?
O2 Sn O1 91.1(4) 7_644 . ?
O3 Sn O2 166.2(3) 6_654 . ?
O2 Sn O2 89.5(3) 7_644 . ?
O1 Sn O2 93.3(4) . . ?
O3 Sn O3 97.32(17) 6_654 . ?
O2 Sn O3 178.1(4) 7_644 . ?
O1 Sn O3 88.4(3) . . ?
O2 Sn O3 92.4(4) . . ?
O3 Sn O3 95.6(3) 6_654 4 ?
O2 Sn O3 95.0(3) 7_644 4 ?
O1 Sn O3 166.9(4) . 4 ?
O2 Sn O3 75.3(4) . 4 ?
O3 Sn O3 85.9(3) . 4 ?

loop_
_geom_bond_atom_site_label_1
_geom_bond_atom_site_label_2
_geom_bond_distance
_geom_bond_site_symmetry_2
_geom_bond_publ_flag
Ca O2 2.314(9) 7_544 ?
Ca O2 2.314(9) 8_454 ?
Ca O1 2.463(9) 7_545 ?
Ca O1 2.463(9) 8_455 ?
Ca O1 2.641(10) . ?
Ca O1 2.641(10) 2_565 ?
Ca O2 2.722(9) 2_665 ?
Ca O2 2.722(9) 1_455 ?
Sn O3 1.989(11) 6_654 ?
Sn O2 1.995(9) 7_644 ?
Sn O1 2.045(10) . ?
Sn O2 2.061(9) . ?
Sn O3 2.129(9) . ?
Sn O3 2.170(9) 4 ?
O1 Ca 2.463(9) 7_544 ?
O2 Sn 1.995(9) 7_645 ?
O2 Ca 2.314(9) 7_545 ?
O2 Ca 2.722(9) 1_655 ?
O3 Sn 1.989(11) 6_655 ?
O3 Sn 2.170(9) 4_455 ?
O1 H1 0.86 . ?
